data_4125327
loop_
_publ_author_name
'Zhang, Xin'
'Zhang, Xu'
'Johnson, Jacob A.'
'Chen, Yu-Sheng'
'Zhang, Jian'

_publ_section_title
;
 Highly Porous Zirconium Metal-Organic Frameworks with \b-UH3-like
 Topology Based on Elongated Tetrahedral Linkers
;
_journal_coden_ASTM JACSAT
_journal_issue 27
_journal_name_full 'Journal of the American Chemical Society'
_journal_page_first 8380
_journal_page_last 8383
_journal_paper_doi 10.1021/jacs.6b04608
_journal_volume 138
_journal_year 2016
_chemical_formula_sum 'C366 H192 O66 Zr13'
_chemical_formula_weight 6831.06
_space_group_IT_number 223
_symmetry_cell_setting cubic
_symmetry_space_group_name_Hall '-P 4n 2 3'
_symmetry_space_group_name_H-M 'P m -3 n'
_atom_sites_solution_hydrogens geom
_atom_sites_solution_primary direct
_atom_sites_solution_secondary difmap
_audit_creation_method SHELXL-97
_cell_angle_alpha 90.00
_cell_angle_beta 90.00
_cell_angle_gamma 90.00
_cell_formula_units_Z 4
_cell_length_a 48.842(8)
_cell_length_b 48.842(8)
_cell_length_c 48.842(8)
_cell_measurement_reflns_used 9821
_cell_measurement_temperature 296(2)
_cell_measurement_theta_max 22.137
_cell_measurement_theta_min 4.338
_cell_volume 116515(3)
_computing_structure_refinement 'SHELXL-97 (Sheldrick, 1997)'
_computing_structure_solution 'SHELXS-97 (Sheldrick, 1990)'
_diffrn_ambient_temperature 296(2)
_diffrn_measured_fraction_theta_full 0.988
_diffrn_measured_fraction_theta_max 0.988
_diffrn_measurement_device_type 'Bruker APEX-II CCD'
_diffrn_measurement_method '\f and \w scans'
_diffrn_radiation_monochromator graphite
_diffrn_radiation_source Synchrotron
_diffrn_radiation_type Synchrotron
_diffrn_radiation_wavelength 0.41328
_diffrn_reflns_av_R_equivalents 0.1111
_diffrn_reflns_av_sigmaI/netI 0.0596
_diffrn_reflns_limit_h_max 47
_diffrn_reflns_limit_h_min -48
_diffrn_reflns_limit_k_max 48
_diffrn_reflns_limit_k_min -35
_diffrn_reflns_limit_l_max 33
_diffrn_reflns_limit_l_min -48
_diffrn_reflns_number 299416
_diffrn_reflns_theta_full 11.92
_diffrn_reflns_theta_max 11.92
_diffrn_reflns_theta_min 0.77
_exptl_absorpt_coefficient_mu 0.392
_exptl_absorpt_correction_type multi-scan
_exptl_crystal_colour colorless
_exptl_crystal_density_diffrn 0.389
_exptl_crystal_density_method 'not measured'
_exptl_crystal_description block
_exptl_crystal_F_000 13744
_exptl_crystal_size_max 0.5
_exptl_crystal_size_mid 0.5
_exptl_crystal_size_min 0.3
_refine_diff_density_max 0.854
_refine_diff_density_min -0.592
_refine_diff_density_rms 0.074
_refine_ls_extinction_coef 0.0038(5)
_refine_ls_extinction_expression Fc^*^=kFc[1+0.001xFc^2^\l^3^/sin(2\q)]^-1/4^
_refine_ls_extinction_method SHELXL
_refine_ls_goodness_of_fit_ref 1.168
_refine_ls_hydrogen_treatment mixed
_refine_ls_matrix_type full
_refine_ls_number_parameters 341
_refine_ls_number_reflns 10527
_refine_ls_number_restraints 270
_refine_ls_restrained_S_all 1.202
_refine_ls_R_factor_all 0.1453
_refine_ls_R_factor_gt 0.1056
_refine_ls_shift/su_max 0.000
_refine_ls_shift/su_mean 0.000
_refine_ls_structure_factor_coef Fsqd
_refine_ls_weighting_details 'calc w=1/[\s^2^(Fo^2^)+(0.2000P)^2^+0.0000P] where P=(Fo^2^+2Fc^2^)/3'
_refine_ls_weighting_scheme calc
_refine_ls_wR_factor_gt 0.3037
_refine_ls_wR_factor_ref 0.3258
_reflns_number_gt 6607
_reflns_number_total 10527
_reflns_threshold_expression >2sigma(I)
_cod_data_source_file ja6b04608_si_002.cif
_cod_data_source_block NPF-200
_cod_depositor_comments
;
The following automatic conversions were performed:

'_symmetry_cell_setting' value 'Cubic' changed to 'cubic' according
to the built-in table from CIF Core dictionary named 'cif_core.dic'
version 2.4.1 from 2010-06-29.

Automatic conversion script
Id: cif_fix_values 4624 2016-04-14 12:54:50Z antanas 
;
_cod_original_cell_volume 116512(35)
_cod_original_sg_symbol_H-M Pm-3n
_cod_database_code 4125327

loop_
_symmetry_equiv_pos_as_xyz
'x, y, z'
'-x, -y, z'
'-x, y, -z'
'x, -y, -z'
'z, x, y'
'z, -x, -y'
'-z, -x, y'
'-z, x, -y'
'y, z, x'
'-y, z, -x'
'y, -z, -x'
'-y, -z, x'
'y+1/2, x+1/2, -z+1/2'
'-y+1/2, -x+1/2, -z+1/2'
'y+1/2, -x+1/2, z+1/2'
'-y+1/2, x+1/2, z+1/2'
'x+1/2, z+1/2, -y+1/2'
'-x+1/2, z+1/2, y+1/2'
'-x+1/2, -z+1/2, -y+1/2'
'x+1/2, -z+1/2, y+1/2'
'z+1/2, y+1/2, -x+1/2'
'z+1/2, -y+1/2, x+1/2'
'-z+1/2, y+1/2, x+1/2'
'-z+1/2, -y+1/2, -x+1/2'
'-x, -y, -z'
'x, y, -z'
'x, -y, z'
'-x, y, z'
'-z, -x, -y'
'-z, x, y'
'z, x, -y'
'z, -x, y'
'-y, -z, -x'
'y, -z, x'
'-y, z, x'
'y, z, -x'
'-y-1/2, -x-1/2, z-1/2'
'y-1/2, x-1/2, z-1/2'
'-y-1/2, x-1/2, -z-1/2'
'y-1/2, -x-1/2, -z-1/2'
'-x-1/2, -z-1/2, y-1/2'
'x-1/2, -z-1/2, -y-1/2'
'x-1/2, z-1/2, y-1/2'
'-x-1/2, z-1/2, -y-1/2'
'-z-1/2, -y-1/2, x-1/2'
'-z-1/2, y-1/2, -x-1/2'
'z-1/2, -y-1/2, -x-1/2'
'z-1/2, y-1/2, x-1/2'

loop_
_atom_site_label
_atom_site_type_symbol
_atom_site_fract_x
_atom_site_fract_y
_atom_site_fract_z
_atom_site_U_iso_or_equiv
_atom_site_adp_type
_atom_site_occupancy
_atom_site_symmetry_multiplicity
_atom_site_calc_flag
_atom_site_refinement_flags
_atom_site_disorder_assembly
_atom_site_disorder_group
Zr1 Zr -0.2500 0.035731(10) -0.464269(10) 0.0928(4) Uani 1 2 d S . .
Zr2 Zr -0.30048(2) 0.0000 -0.5000 0.0997(5) Uani 1 4 d S . .
Zr3 Zr -0.47224(5) 0.47224(5) -0.52776(5) 0.403(2) Uani 1 3 d SU . .
O5 O -0.32316(12) -0.02776(11) -0.52882(12) 0.145(2) Uani 1 1 d . . .
O1 O -0.27808(10) 0.04046(9) -0.5000 0.1018(16) Uani 1 2 d S . .
O2 O -0.27170(10) 0.0000 -0.46897(10) 0.1026(16) Uani 1 2 d S . .
O3 O -0.24767(8) 0.07944(9) -0.47617(9) 0.1227(14) Uani 1 1 d . . .
O4 O -0.28932(11) 0.05160(9) -0.44783(9) 0.1331(15) Uani 1 1 d U . .
C11 C -0.1904(2) 0.3123(2) -0.5000 0.138(3) Uani 1 2 d SU . .
C1 C -0.24506(18) 0.09046(18) -0.5000 0.121(3) Uani 1 2 d S . .
C2 C -0.2379(2) 0.1201(2) -0.5000 0.146(3) Uani 1 2 d SU . .
C24 C -0.17014(14) 0.35281(13) -0.47498(11) 0.140(2) Uani 1 1 d GU . .
C25 C -0.17548(15) 0.37885(14) -0.46482(17) 0.306(7) Uani 1 1 d GU . .
H25 H -0.1899 0.3891 -0.4720 0.368 Uiso 1 1 calc R . .
C26 C -0.15935(18) 0.38957(13) -0.44397(18) 0.332(7) Uani 1 1 d GU . .
H26 H -0.1629 0.4070 -0.4372 0.398 Uiso 1 1 calc R . .
C27 C -0.13788(16) 0.37426(18) -0.43328(15) 0.227(5) Uani 1 1 d GU . .
C28 C -0.13253(15) 0.34822(17) -0.44344(18) 0.296(7) Uani 1 1 d GU . .
H28 H -0.1182 0.3380 -0.4363 0.355 Uiso 1 1 calc R . .
C29 C -0.14866(17) 0.33749(12) -0.46429(16) 0.279(7) Uani 1 1 d G . .
H29 H -0.1451 0.3201 -0.4711 0.335 Uiso 1 1 calc R . .
C12 C -0.18744(19) 0.34345(15) -0.5000 0.110(2) Uani 1 2 d SDU . .
C32 C -0.09040(15) 0.40935(15) -0.37486(14) 0.241(5) Uani 1 1 d GU . .
C33 C -0.07251(16) 0.43013(17) -0.38248(11) 0.286(6) Uani 1 1 d GU . .
H33 H -0.0703 0.4346 -0.4009 0.344 Uiso 1 1 calc R . .
C34 C -0.05789(14) 0.44431(14) -0.36260(14) 0.233(5) Uani 1 1 d GU . .
H34 H -0.0459 0.4582 -0.3677 0.279 Uiso 1 1 calc R . .
C35 C -0.06115(13) 0.43771(13) -0.33511(12) 0.168(3) Uani 1 1 d GU . .
C36 C -0.07904(15) 0.41692(14) -0.32750(11) 0.240(5) Uani 1 1 d GU . .
H36 H -0.0812 0.4125 -0.3091 0.288 Uiso 1 1 calc R . .
C37 C -0.09366(15) 0.40274(14) -0.34737(16) 0.275(6) Uani 1 1 d GU . .
H37 H -0.1056 0.3888 -0.3423 0.330 Uiso 1 1 calc R . .
C31 C -0.1068(3) 0.3947(2) -0.3953(3) 0.250(6) Uani 1 1 d . . .
C3 C -0.2339(2) 0.13467(16) -0.47554(18) 0.194(4) Uani 1 1 d U . .
H3 H -0.2362 0.1257 -0.4589 0.233 Uiso 1 1 calc R . .
C6 C -0.2158(4) 0.2034(3) -0.5000 0.222(6) Uani 1 2 d SU . .
C5 C -0.2249(4) 0.1767(3) -0.5000 0.218(6) Uani 1 2 d SU . .
C8 C -0.2043(4) 0.2558(3) -0.5000 0.227(6) Uani 1 2 d SU . .
C30 C -0.1200(3) 0.3839(2) -0.4108(2) 0.260(7) Uani 1 1 d . . .
C7 C -0.2103(3) 0.2264(3) -0.5000 0.214(6) Uani 1 2 d SU . .
C4 C -0.2264(2) 0.16214(18) -0.47559(19) 0.214(4) Uani 1 1 d U . .
H4 H -0.2223 0.1709 -0.4592 0.257 Uiso 1 1 calc R . .
C10 C -0.1938(3) 0.29786(18) -0.52350(19) 0.238(5) Uani 1 1 d U . .
H10 H -0.1917 0.3069 -0.5401 0.285 Uiso 1 1 calc R . .
C13 C -0.2148(3) 0.35515(16) -0.5000 0.165(4) Uani 1 2 d SDU . .
C9 C -0.2005(3) 0.2702(2) -0.5238(2) 0.273(6) Uani 1 1 d U . .
H9 H -0.2024 0.2612 -0.5404 0.327 Uiso 1 1 calc R . .
C16 C -0.2700(4) 0.3774(5) -0.5000 0.346(10) Uani 1 2 d SDU . .
C15 C -0.2564(2) 0.3680(4) -0.5227(3) 0.327(7) Uani 1 1 d DU . .
H15 H -0.2659 0.3673 -0.5392 0.392 Uiso 1 1 calc R . .
C17 C -0.2958(4) 0.3898(6) -0.5000 0.399(11) Uani 1 2 d SDU . .
C14 C -0.2299(2) 0.3596(3) -0.5225(2) 0.288(6) Uani 1 1 d DU . .
H14 H -0.2215 0.3568 -0.5394 0.346 Uiso 1 1 calc R . .
C19 C -0.3412(4) 0.4088(7) -0.5000 0.445(12) Uani 1 2 d SDU . .
C18 C -0.3145(4) 0.3986(6) -0.5000 0.436(12) Uani 1 2 d SDU . .
C22 C -0.3962(5) 0.4354(7) -0.5000 0.434(12) Uani 1 2 d SDU . .
C23 C -0.4240(6) 0.4463(9) -0.5000 0.428(12) Uani 1 2 d SDU . .
C38 C -0.3148(2) 0.0443(2) -0.4534(2) 0.168(4) Uani 1 1 d U . .
C20 C -0.3556(3) 0.4170(5) -0.4779(3) 0.464(10) Uani 1 1 d DU . .
H20 H -0.3469 0.4158 -0.4610 0.557 Uiso 1 1 calc R . .
C21 C -0.3821(3) 0.4270(5) -0.4777(3) 0.453(10) Uani 1 1 d DU . .
H21 H -0.3910 0.4280 -0.4609 0.543 Uiso 1 1 calc R . .
O0AA O -0.47721(15) 0.45688(14) -0.5000 0.199(3) Uani 1 2 d SU . .
O16 O -0.4318(3) 0.4568(4) -0.4791(2) 0.429(7) Uani 1 1 d U . .

loop_
_atom_site_aniso_label
_atom_site_aniso_U_11
_atom_site_aniso_U_22
_atom_site_aniso_U_33
_atom_site_aniso_U_23
_atom_site_aniso_U_13
_atom_site_aniso_U_12
Zr1 0.1028(6) 0.0878(5) 0.0878(5) -0.0022(4) 0.0040(3) -0.0040(3)
Zr2 0.0930(8) 0.0910(8) 0.1152(9) 0.000 0.000 0.000
Zr3 0.403(2) 0.403(2) 0.403(2) -0.0674(19) 0.0674(19) 0.0674(19)
O5 0.159(5) 0.134(4) 0.142(4) -0.005(3) -0.034(3) -0.026(3)
O1 0.116(4) 0.095(4) 0.094(3) 0.000 0.000 -0.001(3)
O2 0.130(4) 0.077(3) 0.101(4) 0.000 0.007(3) 0.000
O3 0.148(4) 0.089(3) 0.131(3) 0.019(3) 0.000(3) -0.012(2)
O4 0.133(4) 0.141(4) 0.125(3) -0.012(3) 0.030(3) 0.026(3)
C11 0.164(8) 0.118(8) 0.132(8) 0.000 0.000 -0.049(7)
C1 0.124(7) 0.065(6) 0.174(11) 0.000 0.000 -0.023(5)
C2 0.181(9) 0.121(8) 0.135(8) 0.000 0.000 -0.023(7)
C24 0.172(7) 0.118(5) 0.129(5) -0.009(4) -0.020(5) -0.033(5)
C25 0.392(15) 0.197(9) 0.331(13) -0.135(9) -0.198(11) 0.073(9)
C26 0.377(16) 0.253(11) 0.366(15) -0.150(11) -0.201(12) 0.053(9)
C27 0.233(10) 0.214(10) 0.235(10) -0.084(9) -0.082(8) -0.027(8)
C28 0.305(14) 0.231(11) 0.351(15) -0.102(11) -0.167(12) 0.022(9)
C29 0.350(17) 0.224(11) 0.263(13) -0.074(9) -0.189(12) 0.019(11)
C12 0.122(6) 0.084(6) 0.126(7) 0.000 0.000 -0.010(5)
C32 0.286(12) 0.263(12) 0.174(7) -0.039(8) -0.049(9) -0.107(9)
C33 0.317(14) 0.370(15) 0.172(7) -0.024(8) -0.044(8) -0.166(11)
C34 0.253(10) 0.305(11) 0.141(6) -0.014(7) -0.035(7) -0.124(9)
C35 0.183(7) 0.178(7) 0.141(5) -0.022(6) -0.013(6) -0.031(5)
C36 0.321(12) 0.232(10) 0.168(7) -0.009(6) -0.051(7) -0.142(8)
C37 0.373(13) 0.266(11) 0.186(8) -0.037(8) -0.043(9) -0.156(10)
C31 0.341(16) 0.207(10) 0.202(11) -0.053(8) -0.076(10) -0.068(10)
C3 0.311(10) 0.114(6) 0.159(7) 0.006(5) -0.013(7) -0.062(7)
C6 0.344(17) 0.112(7) 0.211(12) 0.000 0.000 -0.078(11)
C5 0.352(17) 0.102(9) 0.199(12) 0.000 0.000 -0.071(11)
C8 0.373(17) 0.120(7) 0.189(11) 0.000 0.000 -0.090(11)
C30 0.342(16) 0.243(12) 0.195(10) -0.101(9) -0.069(10) -0.063(11)
C7 0.303(14) 0.121(7) 0.219(11) 0.000 0.000 -0.093(10)
C4 0.332(12) 0.117(6) 0.194(8) -0.003(5) -0.020(9) -0.074(7)
C10 0.422(14) 0.131(6) 0.159(7) 0.006(5) -0.008(9) -0.112(8)
C13 0.151(8) 0.174(9) 0.169(10) 0.000 0.000 0.027(8)
C9 0.493(17) 0.136(7) 0.189(9) -0.010(6) 0.002(11) -0.110(10)
C16 0.163(14) 0.48(3) 0.40(2) 0.000 0.000 0.107(15)
C15 0.155(9) 0.47(2) 0.359(15) -0.012(14) -0.033(9) 0.096(11)
C17 0.199(17) 0.51(3) 0.49(2) 0.000 0.000 0.162(18)
C14 0.189(9) 0.415(15) 0.262(11) -0.018(11) -0.054(7) 0.128(10)
C19 0.226(18) 0.60(3) 0.51(2) 0.000 0.000 0.21(2)
C18 0.223(19) 0.57(3) 0.51(2) 0.000 0.000 0.20(2)
C22 0.26(2) 0.57(3) 0.47(2) 0.000 0.000 0.212(19)
C23 0.356(19) 0.47(3) 0.46(2) 0.000 0.000 0.313(18)
C38 0.122(6) 0.194(10) 0.187(9) 0.041(7) 0.051(7) 0.062(7)
C20 0.234(14) 0.63(2) 0.52(2) -0.013(18) -0.007(12) 0.225(16)
C21 0.206(13) 0.66(3) 0.49(2) 0.013(18) 0.008(11) 0.194(15)
O0AA 0.168(6) 0.076(4) 0.352(10) 0.000 0.000 0.012(4)
O16 0.364(13) 0.529(19) 0.395(14) 0.000(13) -0.063(10) 0.318(12)

loop_
_atom_type_symbol
_atom_type_description
_atom_type_scat_dispersion_real
_atom_type_scat_dispersion_imag
_atom_type_scat_source
C C 0.0015 0.0009 'International Tables Vol C Tables 4.2.6.8 and 6.1.1.4'
H H 0.0000 0.0000 'International Tables Vol C Tables 4.2.6.8 and 6.1.1.4'
O O 0.0056 0.0036 'International Tables Vol C Tables 4.2.6.8 and 6.1.1.4'
Zr Zr -0.5364 2.6141 'International Tables Vol C Tables 4.2.6.8 and 6.1.1.4'

loop_
_geom_angle_atom_site_label_1
_geom_angle_atom_site_label_2
_geom_angle_atom_site_label_3
_geom_angle
_geom_angle_site_symmetry_1
_geom_angle_site_symmetry_3
O2 Zr1 O2 94.4(3) . 18_454
O2 Zr1 O3 81.86(18) . 18_454
O2 Zr1 O3 144.65(16) 18_454 18_454
O2 Zr1 O3 144.65(16) . .
O2 Zr1 O3 81.86(18) 18_454 .
O3 Zr1 O3 120.5(2) 18_454 .
O2 Zr1 O4 142.37(17) . 18_454
O2 Zr1 O4 83.73(18) 18_454 18_454
O3 Zr1 O4 78.64(16) 18_454 18_454
O3 Zr1 O4 72.47(15) . 18_454
O2 Zr1 O4 83.73(18) . .
O2 Zr1 O4 142.37(17) 18_454 .
O3 Zr1 O4 72.47(15) 18_454 .
O3 Zr1 O4 78.64(16) . .
O4 Zr1 O4 119.7(3) 18_454 .
O2 Zr1 O1 70.39(16) . 41
O2 Zr1 O1 71.55(18) 18_454 41
O3 Zr1 O1 74.14(16) 18_454 41
O3 Zr1 O1 138.52(15) . 41
O4 Zr1 O1 73.45(16) 18_454 41
O4 Zr1 O1 140.08(15) . 41
O2 Zr1 O1 71.55(18) . .
O2 Zr1 O1 70.39(16) 18_454 .
O3 Zr1 O1 138.52(15) 18_454 .
O3 Zr1 O1 74.14(16) . .
O4 Zr1 O1 140.08(15) 18_454 .
O4 Zr1 O1 73.45(16) . .
O1 Zr1 O1 122.7(2) 41 .
O2 Zr1 Zr2 32.29(12) . .
O2 Zr1 Zr2 83.32(13) 18_454 .
O3 Zr1 Zr2 108.33(11) 18_454 .
O3 Zr1 Zr2 112.77(10) . .
O4 Zr1 Zr2 165.12(14) 18_454 .
O4 Zr1 Zr2 75.19(14) . .
O1 Zr1 Zr2 95.45(11) 41 .
O1 Zr1 Zr2 39.30(12) . .
O2 Zr1 Zr2 83.32(13) . 41
O2 Zr1 Zr2 32.29(12) 18_454 41
O3 Zr1 Zr2 112.77(10) 18_454 41
O3 Zr1 Zr2 108.33(11) . 41
O4 Zr1 Zr2 75.19(14) 18_454 41
O4 Zr1 Zr2 165.12(14) . 41
O1 Zr1 Zr2 39.30(12) 41 41
O1 Zr1 Zr2 95.45(11) . 41
Zr2 Zr1 Zr2 89.94(3) . 41
O2 Zr1 Zr1 31.85(12) . 27
O2 Zr1 Zr1 83.58(13) 18_454 27
O3 Zr1 Zr1 74.79(12) 18_454 27
O3 Zr1 Zr1 164.49(12) . 27
O4 Zr1 Zr1 111.19(12) 18_454 27
O4 Zr1 Zr1 110.42(12) . 27
O1 Zr1 Zr1 38.55(10) 41 27
O1 Zr1 Zr1 95.94(12) . 27
Zr2 Zr1 Zr1 59.983(8) . 27
Zr2 Zr1 Zr1 59.983(8) 41 27
O2 Zr1 Zr1 83.58(13) . 26_554
O2 Zr1 Zr1 31.85(12) 18_454 26_554
O3 Zr1 Zr1 164.49(12) 18_454 26_554
O3 Zr1 Zr1 74.79(12) . 26_554
O4 Zr1 Zr1 110.42(12) 18_454 26_554
O4 Zr1 Zr1 111.19(12) . 26_554
O1 Zr1 Zr1 95.94(12) 41 26_554
O1 Zr1 Zr1 38.55(10) . 26_554
Zr2 Zr1 Zr1 59.983(8) . 26_554
Zr2 Zr1 Zr1 59.983(8) 41 26_554
Zr1 Zr1 Zr1 90.0 27 26_554
O2 Zr2 O2 94.3(3) . 26_554
O2 Zr2 O5 142.64(14) . .
O2 Zr2 O5 82.87(19) 26_554 .
O2 Zr2 O5 82.87(19) . 4_554
O2 Zr2 O5 142.64(14) 26_554 4_554
O5 Zr2 O5 120.9(3) . 4_554
O2 Zr2 O5 82.87(19) . 26_554
O2 Zr2 O5 142.64(14) 26_554 26_554
O5 Zr2 O5 77.6(3) . 26_554
O5 Zr2 O5 74.2(3) 4_554 26_554
O2 Zr2 O5 142.64(14) . 27
O2 Zr2 O5 82.87(19) 26_554 27
O5 Zr2 O5 74.2(3) . 27
O5 Zr2 O5 77.6(3) 4_554 27
O5 Zr2 O5 120.9(3) 26_554 27
O2 Zr2 O1 70.77(10) . 27
O2 Zr2 O1 70.77(10) 26_554 27
O5 Zr2 O1 73.20(17) . 27
O5 Zr2 O1 140.06(14) 4_554 27
O5 Zr2 O1 73.20(17) 26_554 27
O5 Zr2 O1 140.06(14) 27 27
O2 Zr2 O1 70.77(10) . .
O2 Zr2 O1 70.77(10) 26_554 .
O5 Zr2 O1 140.06(14) . .
O5 Zr2 O1 73.20(17) 4_554 .
O5 Zr2 O1 140.06(14) 26_554 .
O5 Zr2 O1 73.20(17) 27 .
O1 Zr2 O1 122.1(3) 27 .
O2 Zr2 Zr1 32.07(5) . .
O2 Zr2 Zr1 83.46(12) 26_554 .
O5 Zr2 Zr1 164.55(17) . .
O5 Zr2 Zr1 74.52(16) 4_554 .
O5 Zr2 Zr1 109.69(15) 26_554 .
O5 Zr2 Zr1 111.11(15) 27 .
O1 Zr2 Zr1 95.47(11) 27 .
O1 Zr2 Zr1 38.74(8) . .
O2 Zr2 Zr1 32.07(5) . 27
O2 Zr2 Zr1 83.46(12) 26_554 27
O5 Zr2 Zr1 111.11(15) . 27
O5 Zr2 Zr1 109.69(15) 4_554 27
O5 Zr2 Zr1 74.52(16) 26_554 27
O5 Zr2 Zr1 164.55(17) 27 27
O1 Zr2 Zr1 38.74(8) 27 27
O1 Zr2 Zr1 95.47(11) . 27
Zr1 Zr2 Zr1 60.034(17) . 27
O2 Zr2 Zr1 83.46(12) . 26_554
O2 Zr2 Zr1 32.07(5) 26_554 26_554
O5 Zr2 Zr1 109.69(15) . 26_554
O5 Zr2 Zr1 111.11(15) 4_554 26_554
O5 Zr2 Zr1 164.55(17) 26_554 26_554
O5 Zr2 Zr1 74.52(16) 27 26_554
O1 Zr2 Zr1 95.47(11) 27 26_554
O1 Zr2 Zr1 38.74(8) . 26_554
Zr1 Zr2 Zr1 60.034(17) . 26_554
Zr1 Zr2 Zr1 90.06(3) 27 26_554
O2 Zr2 Zr1 83.46(12) . 4_554
O2 Zr2 Zr1 32.07(5) 26_554 4_554
O5 Zr2 Zr1 74.52(16) . 4_554
O5 Zr2 Zr1 164.55(17) 4_554 4_554
O5 Zr2 Zr1 111.11(15) 26_554 4_554
O5 Zr2 Zr1 109.69(15) 27 4_554
O1 Zr2 Zr1 38.74(8) 27 4_554
O1 Zr2 Zr1 95.47(11) . 4_554
Zr1 Zr2 Zr1 90.06(3) . 4_554
Zr1 Zr2 Zr1 60.034(17) 27 4_554
Zr1 Zr2 Zr1 60.034(17) 26_554 4_554
O0AA Zr3 O0AA 110.7(3) 33_554 7_454
O0AA Zr3 O0AA 110.7(3) 33_554 .
O0AA Zr3 O0AA 110.7(3) 7_454 .
O0AA Zr3 O16 80.7(6) 33_554 26_554
O0AA Zr3 O16 158.0(5) 7_454 26_554
O0AA Zr3 O16 80.7(5) . 26_554
O0AA Zr3 O16 158.0(5) 33_554 32_554
O0AA Zr3 O16 80.7(5) 7_454 32_554
O0AA Zr3 O16 80.7(6) . 32_554
O16 Zr3 O16 82.9(6) 26_554 32_554
O0AA Zr3 O16 80.7(5) 33_554 33_554
O0AA Zr3 O16 80.7(6) 7_454 33_554
O0AA Zr3 O16 158.0(5) . 33_554
O16 Zr3 O16 82.9(6) 26_554 33_554
O16 Zr3 O16 82.9(6) 32_554 33_554
O0AA Zr3 Zr3 81.1(3) 33_554 26_554
O0AA Zr3 Zr3 118.6(3) 7_454 26_554
O0AA Zr3 Zr3 30.2(3) . 26_554
O16 Zr3 Zr3 80.9(3) 26_554 26_554
O16 Zr3 Zr3 110.6(6) 32_554 26_554
O16 Zr3 Zr3 157.3(5) 33_554 26_554
O0AA Zr3 Zr3 118.6(3) 33_554 28_455
O0AA Zr3 Zr3 30.2(3) 7_454 28_455
O0AA Zr3 Zr3 81.1(3) . 28_455
O16 Zr3 Zr3 157.3(5) 26_554 28_455
O16 Zr3 Zr3 80.9(3) 32_554 28_455
O16 Zr3 Zr3 110.6(6) 33_554 28_455
Zr3 Zr3 Zr3 90.000(1) 26_554 28_455
O0AA Zr3 Zr3 30.2(3) 33_554 27_565
O0AA Zr3 Zr3 81.1(3) 7_454 27_565
O0AA Zr3 Zr3 118.6(3) . 27_565
O16 Zr3 Zr3 110.6(5) 26_554 27_565
O16 Zr3 Zr3 157.3(5) 32_554 27_565
O16 Zr3 Zr3 80.9(3) 33_554 27_565
Zr3 Zr3 Zr3 90.0 26_554 27_565
Zr3 Zr3 Zr3 90.000(1) 28_455 27_565
C38 O5 Zr2 131.5(6) 4_554 .
Zr1 O1 Zr1 102.9(2) . 26_554
Zr1 O1 Zr2 101.96(15) . .
Zr1 O1 Zr2 101.96(15) 26_554 .
Zr1 O2 Zr1 116.3(2) . 27
Zr1 O2 Zr2 115.64(14) . .
Zr1 O2 Zr2 115.64(14) 27 .
C1 O3 Zr1 130.1(5) . .
C38 O4 Zr1 130.2(6) . .
C10 C11 C10 115.4(10) 26_554 .
C10 C11 C12 122.0(5) 26_554 .
C10 C11 C12 122.0(5) . .
O3 C1 O3 129.1(8) . 26_554
O3 C1 C2 115.4(4) . .
O3 C1 C2 115.4(4) 26_554 .
C3 C2 C3 116.6(10) . 26_554
C3 C2 C1 121.7(5) . .
C3 C2 C1 121.7(5) 26_554 .
C25 C24 C29 120.0 . .
C25 C24 C12 116.6(6) . .
C29 C24 C12 123.2(6) . .
C24 C25 C26 120.0 . .
C24 C25 H25 120.0 . .
C26 C25 H25 120.0 . .
C25 C26 C27 120.0 . .
C25 C26 H26 120.0 . .
C27 C26 H26 120.0 . .
C26 C27 C28 120.0 . .
C26 C27 C30 123.6(8) . .
C28 C27 C30 116.4(8) . .
C27 C28 C29 120.0 . .
C27 C28 H28 120.0 . .
C29 C28 H28 120.0 . .
C28 C29 C24 120.0 . .
C28 C29 H29 120.0 . .
C24 C29 H29 120.0 . .
C13 C12 C11 107.7(6) . .
C13 C12 C24 112.6(4) . .
C11 C12 C24 110.1(5) . .
C13 C12 C24 112.6(4) . 26_554
C11 C12 C24 110.1(5) . 26_554
C24 C12 C24 103.7(7) . 26_554
C33 C32 C37 120.0 . .
C33 C32 C31 121.1(7) . .
C37 C32 C31 118.8(7) . .
C32 C33 C34 120.0 . .
C32 C33 H33 120.0 . .
C34 C33 H33 120.0 . .
C35 C34 C33 120.0 . .
C35 C34 H34 120.0 . .
C33 C34 H34 120.0 . .
C34 C35 C36 120.0 . .
C34 C35 C38 117.2(7) . 12
C36 C35 C38 122.8(7) . 12
C35 C36 C37 120.0 . .
C35 C36 H36 120.0 . .
C37 C36 H36 120.0 . .
C36 C37 C32 120.0 . .
C36 C37 H37 120.0 . .
C32 C37 H37 120.0 . .
C30 C31 C32 177.9(16) . .
C4 C3 C2 121.6(9) . .
C4 C3 H3 119.2 . .
C2 C3 H3 119.2 . .
C7 C6 C5 174(2) . .
C6 C5 C4 120.0(6) . .
C6 C5 C4 120.0(6) . 26_554
C4 C5 C4 118.2(12) . 26_554
C9 C8 C9 116.1(12) 26_554 .
C9 C8 C7 121.9(6) 26_554 .
C9 C8 C7 121.9(6) . .
C31 C30 C27 170.4(14) . .
C6 C7 C8 178(2) . .
C5 C4 C3 120.5(9) . .
C5 C4 H4 119.7 . .
C3 C4 H4 119.7 . .
C11 C10 C9 122.8(9) . .
C11 C10 H10 118.6 . .
C9 C10 H10 118.6 . .
C14 C13 C14 110.1(15) . 26_554
C14 C13 C12 124.7(7) . .
C14 C13 C12 124.7(7) 26_554 .
C8 C9 C10 121.4(11) . .
C8 C9 H9 119.3 . .
C10 C9 H9 119.3 . .
C15 C16 C15 108.0(17) 26_554 .
C15 C16 C17 125.5(8) 26_554 .
C15 C16 C17 125.5(8) . .
C14 C15 C16 123.7(14) . .
C14 C15 H15 118.1 . .
C16 C15 H15 118.1 . .
C18 C17 C16 179(4) . .
C13 C14 C15 125.4(13) . .
C13 C14 H14 117.3 . .
C15 C14 H14 117.3 . .
C20 C19 C20 106.0(16) . 26_554
C20 C19 C18 126.5(8) . .
C20 C19 C18 126.5(8) 26_554 .
C17 C18 C19 176(4) . .
C21 C22 C21 107.3(17) . 26_554
C21 C22 C23 125.8(9) . .
C21 C22 C23 125.8(9) 26_554 .
O16 C23 O16 116(3) . 26_554
O16 C23 C22 116.7(17) . .
O16 C23 C22 116.7(17) 26_554 .
O5 C38 O4 128.3(8) 4_554 .
O5 C38 C35 120(3) 4_554 6
O4 C38 C35 112(3) . 6
C19 C20 C21 126.9(13) . .
C19 C20 H20 116.6 . .
C21 C20 H20 116.6 . .
C22 C21 C20 125.3(13) . .
C22 C21 H21 117.4 . .
C20 C21 H21 117.4 . .
Zr3 O0AA Zr3 119.6(5) 26_554 .
C23 O16 Zr3 125.2(16) . 26_554

loop_
_geom_bond_atom_site_label_1
_geom_bond_atom_site_label_2
_geom_bond_distance
_geom_bond_site_symmetry_2
Zr1 O2 2.055(3) .
Zr1 O2 2.055(3) 18_454
Zr1 O3 2.215(4) 18_454
Zr1 O3 2.215(4) .
Zr1 O4 2.221(5) 18_454
Zr1 O4 2.221(5) .
Zr1 O1 2.232(3) 41
Zr1 O1 2.232(3) .
Zr1 Zr2 3.4886(11) .
Zr1 Zr2 3.4886(11) 41
Zr1 Zr1 3.4904(11) 27
Zr1 Zr1 3.4904(11) 26_554
Zr2 O2 2.067(5) .
Zr2 O2 2.067(5) 26_554
Zr2 O5 2.247(6) .
Zr2 O5 2.247(5) 4_554
Zr2 O5 2.247(6) 26_554
Zr2 O5 2.247(5) 27
Zr2 O1 2.259(5) 27
Zr2 O1 2.259(5) .
Zr2 Zr1 3.4886(11) 27
Zr2 Zr1 3.4886(11) 26_554
Zr2 Zr1 3.4886(11) 4_554
Zr3 O0AA 1.568(3) 33_554
Zr3 O0AA 1.568(3) 7_454
Zr3 O0AA 1.568(3) .
Zr3 O16 2.139(10) 26_554
Zr3 O16 2.139(10) 32_554
Zr3 O16 2.139(10) 33_554
Zr3 Zr3 2.711(5) 26_554
Zr3 Zr3 2.711(5) 28_455
Zr3 Zr3 2.711(5) 27_565
O5 C38 1.255(13) 4_554
O1 Zr1 2.232(3) 26_554
O2 Zr1 2.055(3) 27
O3 C1 1.289(5) .
O4 C38 1.324(11) .
C11 C10 1.358(9) 26_554
C11 C10 1.358(9) .
C11 C12 1.528(11) .
C1 O3 1.289(5) 26_554
C1 C2 1.489(13) .
C2 C3 1.405(8) .
C2 C3 1.405(8) 26_554
C24 C25 1.3900 .
C24 C29 1.3900 .
C24 C12 1.554(6) .
C25 C26 1.3900 .
C25 H25 0.9300 .
C26 C27 1.3900 .
C26 H26 0.9300 .
C27 C28 1.3900 .
C27 C30 1.477(12) .
C28 C29 1.3900 .
C28 H28 0.9300 .
C29 H29 0.9300 .
C12 C13 1.453(14) .
C12 C24 1.554(6) 26_554
C32 C33 1.3900 .
C32 C37 1.3900 .
C32 C31 1.465(12) .
C33 C34 1.3900 .
C33 H33 0.9300 .
C34 C35 1.3900 .
C34 H34 0.9300 .
C35 C36 1.3900 .
C35 C38 1.497(10) 12
C36 C37 1.3900 .
C36 H36 0.9300 .
C37 H37 0.9300 .
C31 C30 1.130(13) .
C3 C4 1.391(10) .
C3 H3 0.9300 .
C6 C7 1.158(13) .
C6 C5 1.378(15) .
C5 C4 1.389(9) .
C5 C4 1.389(9) 26_554
C8 C9 1.368(10) 26_554
C8 C9 1.368(10) .
C8 C7 1.466(16) .
C4 H4 0.9300 .
C10 C9 1.391(11) .
C10 H10 0.9300 .
C13 C14 1.343(7) .
C13 C14 1.343(7) 26_554
C9 H9 0.9300 .
C16 C15 1.373(9) 26_554
C16 C15 1.373(9) .
C16 C17 1.397(10) .
C15 C14 1.359(8) .
C15 H15 0.9300 .
C17 C18 1.012(9) .
C14 H14 0.9300 .
C19 C20 1.352(9) .
C19 C20 1.352(9) 26_554
C19 C18 1.392(9) .
C22 C21 1.353(9) .
C22 C21 1.353(9) 26_554
C22 C23 1.459(10) .
C23 O16 1.202(15) .
C23 O16 1.202(15) 26_554
C38 O5 1.255(13) 4_554
C38 C35 1.50(5) 6
C20 C21 1.382(8) .
C20 H20 0.9300 .
C21 H21 0.9300 .
O0AA Zr3 1.568(3) 26_554
O16 Zr3 2.139(10) 26_554

loop_
_cod_changelog_entry_id
_cod_changelog_entry_author
_cod_changelog_entry_date
_cod_changelog_entry_text
1 'Vaitkus, Antanas' 2022-05-09T03:20:00+03:00 'Updated bibliographic information.'
